data_1566586
loop_
_publ_author_name
'Meurer, Florian'
'von Essen, Carolina'
'K\"uhn, Clemens'
'Puschmann, Horst'
'Bodensteiner, Michael'

_publ_section_title
;
 The benefits of Cu K\b radiation for the single-crystal X-ray structure
 determination of crystalline sponges
;
_journal_issue 3
_journal_name_full IUCrJ
_journal_paper_doi 10.1107/S2052252522002147
_journal_volume 9
_journal_year 2022
_chemical_formula_moiety 'C36 H24 I6 N12 Zn3, 9.563(C3 H6)'
_chemical_formula_sum 'C64.69 H81.39 I6 N12 Zn3'
_chemical_formula_weight 1984.64
_space_group_crystal_system monoclinic
_space_group_IT_number 15
_space_group_name_Hall '-C 2yc'
_space_group_name_H-M_alt 'C 1 2/c 1'
_atom_sites_solution_hydrogens geom
_audit_creation_date 2022-02-17
_audit_creation_method
;
Olex2 1.5-alpha
(compiled 2021.12.21 svn.raa29eb21 for OlexSys, GUI svn.r6440)
;
_cell_angle_alpha 90
_cell_angle_beta 100.6467(15)
_cell_angle_gamma 90
_cell_formula_units_Z 8
_cell_length_a 34.5950(6)
_cell_length_b 15.1725(3)
_cell_length_c 29.5350(4)
_cell_measurement_reflns_used 15473
_cell_measurement_temperature 100.00(10)
_cell_measurement_theta_max 73.4770
_cell_measurement_theta_min 3.8820
_cell_volume 15235.8(5)
_computing_cell_refinement 'CrysAlisPro 1.171.41.47a (Rigaku OD, 2019)'
_computing_data_collection 'CrysAlisPro 1.171.41.47a (Rigaku OD, 2019)'
_computing_data_reduction 'CrysAlisPro 1.171.41.47a (Rigaku OD, 2019)'
_computing_molecular_graphics 'Olex2 1.5-alpha (Dolomanov et al., 2009)'
_computing_publication_material 'Olex2 1.5-alpha (Dolomanov et al., 2009)'
_computing_structure_refinement 'SHELXL 2016/6 (Sheldrick, 2015)'
_computing_structure_solution 'SHELXT  (Sheldrick, 2015)'
_diffrn_ambient_temperature 100.00(10)
_diffrn_detector_area_resol_mean 4.2047
_diffrn_detector_type TitanS2
_diffrn_measured_fraction_theta_full 0.962
_diffrn_measured_fraction_theta_max 0.877
_diffrn_measurement_details
;
List of Runs (angles in degrees, time in seconds):

  # Type    Start    End  Width  t~exp~   \w     \q     \k     \f   Frames
#--------------------------------------------------------------------------
  1  \w    -44.00  25.00   1.00   12.50    --  -44.42  57.00 -90.00   69
  2  \w   -119.00  30.00   1.00   12.50    --  -44.42   0.00 -90.00  149
  3  \w     -4.00  31.00   1.00   12.50    --  -44.42  19.00 -60.00   35
  4  \w    -44.00  25.00   1.00   12.50    --  -44.42  57.00 -60.00   69
  5  \w     81.00 177.00   1.00   50.00    --  104.50  30.00-180.00   96
  6  \w    103.00 176.00   1.00   50.00    --  104.50  77.00-180.00   73
  7  \w     33.00 127.00   1.00   50.00    --  104.50 -77.00  90.00   94
  8  \w     97.00 176.00   1.00   50.00    --  104.50 125.00-180.00   79
  9  \w     35.00  72.00   1.00   50.00    --  104.50 -61.00 -90.00   37
;
_diffrn_measurement_device 'four-circle diffractometer'
_diffrn_measurement_device_type 'Rigaku Oxford Diffraction SuperNova, TitanS2'
_diffrn_measurement_method '\w scans'
_diffrn_radiation_wavelength 1.39222
_diffrn_reflns_av_R_equivalents 0.0602
_diffrn_reflns_av_unetI/netI 0.0788
_diffrn_reflns_Laue_measured_fraction_full 0.962
_diffrn_reflns_Laue_measured_fraction_max 0.877
_diffrn_reflns_limit_h_max 47
_diffrn_reflns_limit_h_min -45
_diffrn_reflns_limit_k_max 19
_diffrn_reflns_limit_k_min -11
_diffrn_reflns_limit_l_max 32
_diffrn_reflns_limit_l_min -40
_diffrn_reflns_number 44970
_diffrn_reflns_point_group_measured_fraction_full 0.962
_diffrn_reflns_point_group_measured_fraction_max 0.877
_diffrn_reflns_theta_full 56.650
_diffrn_reflns_theta_max 74.433
_diffrn_reflns_theta_min 3.830
_exptl_absorpt_coefficient_mu 15.175
_exptl_absorpt_correction_T_max 1.000
_exptl_absorpt_correction_T_min 0.813
_exptl_absorpt_correction_type gaussian
_exptl_absorpt_process_details
;
CrysAlisPro 1.171.41.47a (Rigaku Oxford Diffraction, 2019)
Numerical absorption correction based on gaussian integration over
   a multifaceted crystal model
Empirical absorption correction using spherical harmonics,
 implemented in SCALE3 ABSPACK scaling algorithm.
;
_exptl_crystal_colour 'clear colourless'
_exptl_crystal_colour_lustre clear
_exptl_crystal_colour_primary colourless
_exptl_crystal_density_diffrn 1.730
_exptl_crystal_description block
_exptl_crystal_F_000 7692
_exptl_crystal_size_max 0.152
_exptl_crystal_size_mid 0.112
_exptl_crystal_size_min 0.088
_refine_diff_density_max 1.275
_refine_diff_density_min -1.939
_refine_diff_density_rms 0.185
_refine_ls_extinction_method none
_refine_ls_goodness_of_fit_ref 1.167
_refine_ls_hydrogen_treatment constr
_refine_ls_matrix_type full
_refine_ls_number_parameters 930
_refine_ls_number_reflns 18533
_refine_ls_number_restraints 387
_refine_ls_restrained_S_all 1.157
_refine_ls_R_factor_all 0.1111
_refine_ls_R_factor_gt 0.0869
_refine_ls_shift/su_max 0.006
_refine_ls_shift/su_mean 0.000
_refine_ls_structure_factor_coef Fsqd
_refine_ls_weighting_details 'w=1/[\s^2^(Fo^2^)+(0.0153P)^2^+530.6456P] where P=(Fo^2^+2Fc^2^)/3'
_refine_ls_weighting_scheme calc
_refine_ls_wR_factor_gt 0.1699
_refine_ls_wR_factor_ref 0.1796
_reflns_Friedel_coverage 0.000
_reflns_number_gt 14067
_reflns_number_total 18533
_reflns_threshold_expression 'I > 2\s(I)'
_cod_data_source_file lt5046.cif
_cod_data_source_block beta_cyc_zni2
_cod_database_code 1566586
_shelx_shelxl_version_number 2016/6
_shelx_space_group_comment
;
The symmetry employed for this shelxl refinement is uniquely defined
by the following loop, which should always be used as a source of
symmetry information in preference to the above space-group names.
They are only intended as comments.
;
_shelx_estimated_absorpt_t_max 0.349
_shelx_estimated_absorpt_t_min 0.206
_olex2_refinement_description
;
1. Fixed Uiso
 At 1.2 times of:
  All C(H) groups, All C(H,H) groups
2. Restrained distances
 C1A-C1E \\sim C1C-C1E \\sim C1B-C1F \\sim C1B-C1D \\sim C1D-C1F \\sim C1A-C1C
 with sigma of 0.04
3. Uiso/Uaniso restraints and constraints
C1E \\sim C1A \\sim C1B \\sim C1F \\sim C1C \\sim C1D: within 2A with sigma of
0.02 and sigma for terminal atoms of 0.04 within 2A
N52 \\sim N22 \\sim N22A: within 2A with sigma of 0.0001 and sigma for terminal
atoms of 0.0001 within 2A
C1 \\sim C2 \\sim C3 \\sim C5 \\sim C6 \\sim C7: within 2A with sigma of 0.01
and sigma for terminal atoms of 0.01 within 2A
C63 \\sim C64 \\sim C65 \\sim C62 \\sim C66 \\sim C61: within 2A with sigma of
0.02 and sigma for terminal atoms of 0.02 within 2A
I5A \\sim I5: within 2A with sigma of 0.02 and sigma for terminal atoms of 0.02
within 2A
I6 \\sim I6A: within 2A with sigma of 0.02 and sigma for terminal atoms of 0.02
within 2A
Zn9A \\sim Zn9: within 2A with sigma of 0.02 and sigma for terminal atoms of
0.02 within 2A
C39 \\sim C37 \\sim C35 \\sim C28 \\sim C16 \\sim C22: within 2A with sigma of
0.02 and sigma for terminal atoms of 0.02 within 2A
C73 \\sim C76 \\sim C77 \\sim C75 \\sim C78 \\sim C74: within 2A with sigma of
0.02 and sigma for terminal atoms of 0.02 within 2A
C4 \\sim C8 \\sim C9 \\sim C11 \\sim C13 \\sim C15: within 2A with sigma of
0.005 and sigma for terminal atoms of 0.005 within 2A
C27 \\sim C23 \\sim C24 \\sim C26: within 2A with sigma of 0.002 and sigma for
terminal atoms of 0.002 within 2A
C25A \\sim C25: within 2A with sigma of 0.002 and sigma for terminal atoms of
0.004 within 2A
C27A \\sim C27: within 2A with sigma of 0.002 and sigma for terminal atoms of
0.004 within 2A
C26A \\sim C26: within 2A with sigma of 0.002 and sigma for terminal atoms of
0.004 within 2A
C24 \\sim C26 \\sim C26A: within 2A with sigma of 0.002 and sigma for terminal
atoms of 0.004 within 2A
C25 \\sim C25A \\sim C55: within 2A with sigma of 0.002 and sigma for terminal
atoms of 0.004 within 2A
C27 \\sim C27A \\sim C23: within 2A with sigma of 0.002 and sigma for terminal
atoms of 0.004 within 2A
Uanis(N22) \\sim Ueq, Uanis(N22A) \\sim Ueq: with sigma of 0.01 and sigma for
terminal atoms of 0.02
Uanis(C27) \\sim Ueq, Uanis(C27A) \\sim Ueq, Uanis(C26) \\sim Ueq, Uanis(C26A)
\\sim Ueq, Uanis(C25) \\sim Ueq, Uanis(C25A) \\sim Ueq: with sigma of 0.01 and
sigma for terminal atoms of 0.02
4. Rigid body (RIGU) restrains
 C1A, C1B, C1C, C1D, C1E, C1F
 with sigma for 1-2 distances of 0.04 and sigma for 1-3 distances of 0.04
 I5, Zn9, I6
 with sigma for 1-2 distances of 0.001 and sigma for 1-3 distances of 0.001
 I5A, Zn9A, I6A
 with sigma for 1-2 distances of 0.001 and sigma for 1-3 distances of 0.001
5. Others
 Sof(N22)=Sof(C25)=Sof(C27)=Sof(H27)=Sof(C26)=Sof(H26)=Sof(Zn9A)=Sof(I5A)=
 Sof(I6A)=1-FVAR(1)
 Sof(I5)=Sof(I6)=Sof(Zn9)=Sof(C26A)=Sof(H26A)=Sof(C27A)=Sof(H27A)=Sof(N22A)=
 Sof(C25A)=FVAR(1)
 Sof(C1A)=Sof(H1AA)=Sof(H1AB)=Sof(C1B)=Sof(H1BA)=Sof(H1BB)=Sof(C1C)=Sof(H1CA)=
 Sof(H1CB)=Sof(C1D)=Sof(H1DA)=Sof(H1DB)=Sof(C1E)=Sof(H1EA)=Sof(H1EB)=Sof(C1F)=
 Sof(H1FA)=Sof(H1FB)=0.5*FVAR(3)
 Fixed Sof: C4(0.66667) H4A(0.66667) H4B(0.66667) C8(0.66667) H8A(0.66667)
 H8B(0.66667) C9(0.66667) H9A(0.66667) H9B(0.66667) C11(0.66667) H11A(0.66667)
 H11B(0.66667) C13(0.66667) H13A(0.66667) H13B(0.66667) C15(0.66667)
 H15A(0.66667) H15B(0.66667) C22(0.33333) H22A(0.33333) H22B(0.33333)
 C16(0.33333) H16A(0.33333) H16B(0.33333) C39(0.33333) H39A(0.33333)
 H39B(0.33333) C35(0.33333) H35A(0.33333) H35B(0.33333) C28(0.33333)
 H28A(0.33333) H28B(0.33333) C37(0.33333) H37A(0.33333) H37B(0.33333)
6.a Secondary CH2 refined with riding coordinates:
 C59(H59A,H59B), C58(H58A,H58B), C64(H64A,H64B), C63(H63A,H63B), C60(H60A,
 H60B), C65(H65A,H65B), C62(H62A,H62B), C66(H66A,H66B), C61(H61A,H61B),
 C76(H76A,H76B), C77(H77A,H77B), C74(H74A,H74B), C78(H78A,H78B), C75(H75A,H75B),
  C73(H73A,H73B), C1(H1A,H1B), C2(H2A,H2B), C3(H3A,H3B), C5(H5A,H5B), C6(H6A,
 H6B), C7(H7A,H7B), C4(H4A,H4B), C8(H8A,H8B), C9(H9A,H9B), C11(H11A,H11B),
 C13(H13A,H13B), C15(H15A,H15B), C22(H22A,H22B), C16(H16A,H16B), C39(H39A,H39B),
  C35(H35A,H35B), C28(H28A,H28B), C37(H37A,H37B), C1A(H1AA,H1AB), C1B(H1BA,
 H1BB), C1C(H1CA,H1CB), C1D(H1DA,H1DB), C1E(H1EA,H1EB), C1F(H1FA,H1FB)
6.b Aromatic/amide H refined with riding coordinates:
 C17(H17), C20(H20), C30(H30), C21(H21), C18(H18), C48(H48), C41(H41),
 C32(H32), C47(H47), C29(H29), C45(H45), C24(H24), C44(H44), C56(H56), C42(H42),
  C53(H53), C57(H57), C33(H33), C54(H54), C23(H23), C50(H50), C51(H51),
 C27(H27), C26(H26), C26A(H26A), C27A(H27A)
;
_olex2_diffrn_ambient_temperature_device 'Oxford Cryosystems'
_olex2_submission_original_sample_id beta_cyc_zni2
_olex2_submission_special_instructions 'No special instructions were received'
_oxdiff_exptl_absorpt_empirical_details
;
Empirical correction (ABSPACK) includes:
- Absorption correction using spherical harmonics
- Frame scaling
;

loop_
_space_group_symop_operation_xyz
'x, y, z'
'-x, y, -z+1/2'
'x+1/2, y+1/2, z'
'-x+1/2, y+1/2, -z+1/2'
'-x, -y, -z'
'x, -y, z-1/2'
'-x+1/2, -y+1/2, -z'
'x+1/2, -y+1/2, z-1/2'

loop_
_atom_site_label
_atom_site_type_symbol
_atom_site_fract_x
_atom_site_fract_y
_atom_site_fract_z
_atom_site_U_iso_or_equiv
_atom_site_adp_type
_atom_site_occupancy
_atom_site_site_symmetry_order
_atom_site_calc_flag
_atom_site_refinement_flags_posn
_atom_site_refinement_flags_adp
_atom_site_refinement_flags_occupancy
_atom_site_disorder_assembly
_atom_site_disorder_group
I1 I 0.38393(2) 1.23723(4) 0.44752(2) 0.02910(14) Uani 1 1 d . . . . .
I2 I 0.47275(2) 1.15605(5) 0.35933(2) 0.03288(15) Uani 1 1 d . . . . .
I3 I 0.12014(2) -0.23969(5) 0.56879(3) 0.03726(17) Uani 1 1 d . . . . .
I4 I 0.15944(2) -0.04937(6) 0.46534(2) 0.03966(18) Uani 1 1 d . . . . .
I5 I 0.26773(18) 0.7233(4) 0.69792(19) 0.0462(9) Uani 0.492(16) 1 d . U P A 1
I6 I 0.37292(16) 0.6551(3) 0.80470(17) 0.0431(7) Uani 0.492(16) 1 d . U P A 1
Zn7 Zn 0.42038(4) 1.12598(9) 0.40677(4) 0.0234(3) Uani 1 1 d . . . . .
Zn8 Zn 0.13540(4) -0.08896(9) 0.53865(5) 0.0249(3) Uani 1 1 d . . . . .
Zn9 Zn 0.3289(3) 0.6312(7) 0.7265(3) 0.0283(12) Uani 0.492(16) 1 d . U P A 1
N15 N 0.4352(2) 0.7761(5) 0.5606(3) 0.0241(17) Uani 1 1 d . . . . .
N28 N 0.5863(2) 0.4897(5) 0.5409(3) 0.0243(16) Uani 1 1 d . . . . .
N39 N 0.2798(2) 0.0490(5) 0.7252(3) 0.0215(16) Uani 1 1 d . . . . .
N13 N 0.4692(2) 0.6421(6) 0.5819(3) 0.0267(17) Uani 1 1 d . . . . .
N46 N 0.3775(2) -0.0518(5) 0.8645(3) 0.0231(16) Uani 1 1 d . . . . .
N16 N 0.4412(2) 1.0269(5) 0.4534(2) 0.0203(15) Uani 1 1 d . . . . .
N37 N 0.3163(2) 0.1768(5) 0.7522(3) 0.0209(15) Uani 1 1 d . . . . .
N40 N 0.1753(3) -0.0310(6) 0.5906(3) 0.0285(19) Uani 1 1 d . . . . .
N11 N 0.4884(2) 0.7333(5) 0.5243(2) 0.0217(15) Uani 1 1 d . . . . .
N35 N 0.2661(2) 0.1848(5) 0.6856(3) 0.0241(17) Uani 1 1 d . . . . .
C10 C 0.4599(3) 0.7892(6) 0.5313(3) 0.0220(18) Uani 1 1 d . . . . .
C19 C 0.4553(2) 0.8736(6) 0.5055(3) 0.0179(17) Uani 1 1 d . . . . .
C17 C 0.4221(3) 1.0110(7) 0.4881(3) 0.026(2) Uani 1 1 d . . . . .
H17 H 0.403625 1.053246 0.494631 0.031 Uiso 1 1 calc R U . . .
C20 C 0.4764(3) 0.8911(7) 0.4711(3) 0.025(2) Uani 1 1 d . . . . .
H20 H 0.495946 0.851078 0.464907 0.030 Uiso 1 1 calc R U . . .
N22 N 0.3543(5) 0.6458(12) 0.6671(6) 0.0209(13) Uani 0.508(16) 1 d . U P A 2
C30 C 0.5366(3) 0.5890(6) 0.5060(3) 0.0217(18) Uani 1 1 d . . . . .
H30 H 0.524113 0.619679 0.479267 0.026 Uiso 1 1 calc R U . . .
C21 C 0.4686(3) 0.9678(6) 0.4458(3) 0.025(2) Uani 1 1 d . . . . .
H21 H 0.483076 0.979634 0.422150 0.030 Uiso 1 1 calc R U . . .
C12 C 0.4916(3) 0.6628(6) 0.5515(3) 0.0208(18) Uani 1 1 d . . . . .
C18 C 0.4282(3) 0.9356(7) 0.5146(3) 0.027(2) Uani 1 1 d . . . . .
H18 H 0.414006 0.926242 0.538879 0.032 Uiso 1 1 calc R U . . .
C49 C 0.3297(3) 0.0408(6) 0.7940(3) 0.0202(17) Uani 1 1 d . . . . .
N52 N 0.3123(3) 0.4990(6) 0.7182(3) 0.037(2) Uani 1 1 d . . . . .
C55 C 0.2993(3) 0.3179(6) 0.7172(3) 0.0239(19) Uani 1 1 d . . . . .
C31 C 0.5238(3) 0.6008(6) 0.5473(3) 0.0230(19) Uani 1 1 d . . . . .
C43 C 0.2311(3) 0.0538(6) 0.6554(3) 0.0221(18) Uani 1 1 d . . . . .
C25 C 0.4094(8) 0.682(2) 0.6116(9) 0.017(4) Uani 0.508(16) 1 d . U P A 2
C48 C 0.3255(3) -0.0490(6) 0.7981(3) 0.0251(19) Uani 1 1 d . . . . .
H48 H 0.306403 -0.080149 0.776764 0.030 Uiso 1 1 calc R U . . .
C14 C 0.4409(3) 0.7014(7) 0.5847(3) 0.027(2) Uani 1 1 d . . . . .
C41 C 0.1778(3) 0.0574(7) 0.5916(3) 0.027(2) Uani 1 1 d . . . . .
H41 H 0.160313 0.090876 0.569586 0.033 Uiso 1 1 calc R U . . .
C32 C 0.5430(3) 0.5531(7) 0.5855(3) 0.031(2) Uani 1 1 d . . . . .
H32 H 0.534407 0.557170 0.614190 0.038 Uiso 1 1 calc R U . . .
C47 C 0.3495(3) -0.0936(7) 0.8340(3) 0.029(2) Uani 1 1 d . . . . .
H47 H 0.346067 -0.155318 0.837120 0.035 Uiso 1 1 calc R U . . .
C29 C 0.5675(3) 0.5324(6) 0.5038(3) 0.025(2) Uani 1 1 d . . . . .
H29 H 0.575540 0.523632 0.475104 0.030 Uiso 1 1 calc R U . . .
C38 C 0.3073(3) 0.0927(6) 0.7551(3) 0.0216(18) Uani 1 1 d . . . . .
C34 C 0.2608(3) 0.0992(6) 0.6909(3) 0.0203(17) Uani 1 1 d . . . . .
C45 C 0.2003(3) -0.0775(7) 0.6212(4) 0.036(3) Uani 1 1 d . . . . .
H45 H 0.198576 -0.139965 0.620510 0.043 Uiso 1 1 calc R U . . .
C24 C 0.3789(3) 0.7306(7) 0.6123(4) 0.0327(17) Uani 1 1 d . U . . .
H24 H 0.374262 0.780797 0.592868 0.039 Uiso 1 1 calc R U . A 2
C44 C 0.2290(3) -0.0376(7) 0.6544(3) 0.032(2) Uani 1 1 d . . . . .
H44 H 0.246641 -0.072194 0.675683 0.039 Uiso 1 1 calc R U . . .
C56 C 0.2820(3) 0.3708(7) 0.6805(4) 0.031(2) Uani 1 1 d . . . . .
H56 H 0.265403 0.345748 0.654485 0.038 Uiso 1 1 calc R U . . .
C42 C 0.2052(3) 0.1010(7) 0.6241(3) 0.028(2) Uani 1 1 d . . . . .
H42 H 0.206032 0.163617 0.624458 0.034 Uiso 1 1 calc R U . . .
C53 C 0.3285(4) 0.4472(8) 0.7539(4) 0.044(3) Uani 1 1 d . . . . .
H53 H 0.344780 0.473662 0.779725 0.053 Uiso 1 1 calc R U . . .
C57 C 0.2893(4) 0.4595(8) 0.6825(4) 0.037(3) Uani 1 1 d . . . . .
H57 H 0.277490 0.494927 0.657138 0.045 Uiso 1 1 calc R U . . .
C33 C 0.5744(3) 0.5004(8) 0.5811(4) 0.034(2) Uani 1 1 d . . . . .
H33 H 0.588124 0.470542 0.607506 0.041 Uiso 1 1 calc R U . . .
C36 C 0.2936(3) 0.2213(6) 0.7180(3) 0.0222(19) Uani 1 1 d . . . . .
C54 C 0.3223(4) 0.3587(7) 0.7544(4) 0.036(3) Uani 1 1 d . . . . .
H54 H 0.333966 0.324826 0.780448 0.043 Uiso 1 1 calc R U . . .
C23 C 0.3528(4) 0.7100(7) 0.6413(4) 0.0332(17) Uani 1 1 d . U . . .
H23 H 0.331605 0.749735 0.641273 0.040 Uiso 1 1 calc R U . A 2
C50 C 0.3568(3) 0.0848(7) 0.8276(4) 0.031(2) Uani 1 1 d . . . . .
H50 H 0.359511 0.147042 0.827031 0.037 Uiso 1 1 calc R U . . .
C51 C 0.3794(3) 0.0348(7) 0.8615(4) 0.034(3) Uani 1 1 d . . . . .
H51 H 0.397639 0.064807 0.884383 0.041 Uiso 1 1 calc R U . . .
C59 C 0.2654(4) 0.3108(10) 0.5376(4) 0.051(3) Uani 1 1 d . . . . .
H59A H 0.287747 0.337076 0.559163 0.062 Uiso 1 1 calc R U . . .
H59B H 0.240846 0.338599 0.543356 0.062 Uiso 1 1 calc R U . . .
C58 C 0.2701(4) 0.3286(9) 0.4880(4) 0.046(3) Uani 1 1 d . . . . .
H58A H 0.295391 0.303764 0.482860 0.055 Uiso 1 1 calc R U . . .
H58B H 0.270529 0.392970 0.482669 0.055 Uiso 1 1 calc R U . . .
C64 C 0.3731(4) 0.2015(11) 0.5914(5) 0.058(3) Uani 1 1 d . U . . .
H64A H 0.357043 0.225882 0.562931 0.069 Uiso 1 1 calc R U . . .
H64B H 0.367284 0.137775 0.592691 0.069 Uiso 1 1 calc R U . . .
C63 C 0.3623(4) 0.2477(10) 0.6334(4) 0.053(3) Uani 1 1 d . U . . .
H63A H 0.333564 0.242719 0.632080 0.064 Uiso 1 1 calc R U . . .
H63B H 0.375670 0.217615 0.661709 0.064 Uiso 1 1 calc R U . . .
C27 C 0.3872(6) 0.5925(15) 0.6695(7) 0.026(2) Uani 0.508(16) 1 d . U P A 2
H27 H 0.391118 0.544427 0.690411 0.031 Uiso 0.508(16) 1 calc R U P A 2
C60 C 0.2360(4) 0.2868(10) 0.4541(5) 0.053(4) Uani 1 1 d . . . . .
H60A H 0.210863 0.313990 0.458079 0.064 Uiso 1 1 calc R U . . .
H60B H 0.239641 0.297810 0.422113 0.064 Uiso 1 1 calc R U . . .
C26 C 0.4136(7) 0.6088(15) 0.6420(7) 0.026(2) Uani 0.508(16) 1 d . U P A 2
H26 H 0.435510 0.570563 0.643191 0.031 Uiso 0.508(16) 1 calc R U P A 2
C65 C 0.4168(4) 0.2146(12) 0.5904(5) 0.063(4) Uani 1 1 d . U . . .
H65A H 0.432708 0.185869 0.617717 0.075 Uiso 1 1 calc R U . . .
H65B H 0.423108 0.185931 0.562567 0.075 Uiso 1 1 calc R U . . .
C62 C 0.3737(4) 0.3435(11) 0.6357(5) 0.060(4) Uani 1 1 d . U . . .
H62A H 0.368983 0.368830 0.665127 0.072 Uiso 1 1 calc R U . . .
H62B H 0.357043 0.375770 0.610198 0.072 Uiso 1 1 calc R U . . .
C66 C 0.4274(4) 0.3094(11) 0.5902(5) 0.058(4) Uani 1 1 d . U . . .
H66A H 0.412760 0.337668 0.561954 0.070 Uiso 1 1 calc R U . . .
H66B H 0.455875 0.315290 0.589987 0.070 Uiso 1 1 calc R U . . .
C61 C 0.4177(4) 0.3555(12) 0.6324(6) 0.065(4) Uani 1 1 d . U . . .
H61A H 0.423582 0.419193 0.630782 0.078 Uiso 1 1 calc R U . . .
H61B H 0.434414 0.331293 0.660441 0.078 Uiso 1 1 calc R U . . .
C76 C 0.1833(5) 0.5106(13) 0.5415(7) 0.081(5) Uani 1 1 d . U . . .
H76A H 0.160890 0.543982 0.549296 0.097 Uiso 1 1 calc R U . . .
H76B H 0.181759 0.449377 0.552635 0.097 Uiso 1 1 calc R U . . .
C77 C 0.1804(5) 0.5097(12) 0.4899(7) 0.077(4) Uani 1 1 d . U . . .
H77A H 0.200878 0.469830 0.482110 0.092 Uiso 1 1 calc R U . . .
H77B H 0.154482 0.485629 0.475510 0.092 Uiso 1 1 calc R U . . .
C74 C 0.2261(6) 0.6452(14) 0.5445(8) 0.099(6) Uani 1 1 d . U . . .
H74A H 0.205294 0.685351 0.551123 0.119 Uiso 1 1 calc R U . . .
H74B H 0.251937 0.670034 0.558890 0.119 Uiso 1 1 calc R U . . .
C78 C 0.1853(6) 0.5987(14) 0.4699(8) 0.098(6) Uani 1 1 d . U . . .
H78A H 0.163350 0.637583 0.474474 0.117 Uiso 1 1 calc R U . . .
H78B H 0.184803 0.593381 0.436393 0.117 Uiso 1 1 calc R U . . .
C75 C 0.2208(5) 0.5513(13) 0.5651(7) 0.085(5) Uani 1 1 d . U . . .
H75A H 0.243170 0.513173 0.561187 0.102 Uiso 1 1 calc R U . . .
H75B H 0.220624 0.556557 0.598440 0.102 Uiso 1 1 calc R U . . .
C73 C 0.2237(6) 0.6379(15) 0.4931(8) 0.104(6) Uani 1 1 d . U . . .
H73A H 0.226716 0.697173 0.480161 0.124 Uiso 1 1 calc R U . . .
H73B H 0.245591 0.600591 0.486753 0.124 Uiso 1 1 calc R U . . .
C1 C 0.4661(5) 0.2175(12) 0.8485(5) 0.064(3) Uani 1 1 d . U . . .
H1A H 0.442283 0.193281 0.858015 0.076 Uiso 1 1 calc R U . . .
H1B H 0.489313 0.196260 0.870681 0.076 Uiso 1 1 calc R U . . .
C2 C 0.4648(5) 0.3161(12) 0.8500(5) 0.067(3) Uani 1 1 d . U . . .
H2A H 0.489586 0.340564 0.842972 0.080 Uiso 1 1 calc R U . . .
H2B H 0.462362 0.335717 0.881334 0.080 Uiso 1 1 calc R U . . .
C3 C 0.4685(5) 0.1837(13) 0.8003(5) 0.075(4) Uani 1 1 d . U . . .
H3A H 0.493218 0.204673 0.791561 0.090 Uiso 1 1 calc R U . . .
H3B H 0.468989 0.118435 0.800532 0.090 Uiso 1 1 calc R U . . .
C5 C 0.4346(5) 0.2147(13) 0.7660(6) 0.079(4) Uani 1 1 d . U . . .
H5A H 0.410034 0.188844 0.772877 0.094 Uiso 1 1 calc R U . . .
H5B H 0.437529 0.194912 0.734852 0.094 Uiso 1 1 calc R U . . .
C6 C 0.4318(6) 0.3168(14) 0.7668(5) 0.082(4) Uani 1 1 d . U . . .
H6A H 0.454949 0.342523 0.756331 0.099 Uiso 1 1 calc R U . . .
H6B H 0.407915 0.336196 0.745284 0.099 Uiso 1 1 calc R U . . .
C7 C 0.4302(5) 0.3502(14) 0.8153(5) 0.079(4) Uani 1 1 d . U . . .
H7A H 0.430533 0.415457 0.815439 0.095 Uiso 1 1 calc R U . . .
H7B H 0.405411 0.330539 0.824254 0.095 Uiso 1 1 calc R U . . .
C4 C 0.3766(9) 0.910(2) 0.7030(8) 0.064(4) Uani 0.6667 1 d . U P B 2
H4A H 0.351055 0.906933 0.713534 0.076 Uiso 0.6667 1 calc R U P B 2
H4B H 0.384667 0.848733 0.697207 0.076 Uiso 0.6667 1 calc R U P B 2
C8 C 0.4110(7) 0.9695(19) 0.6428(7) 0.064(3) Uani 0.6667 1 d . U P B 2
H8A H 0.419077 0.909833 0.634609 0.077 Uiso 0.6667 1 calc R U P B 2
H8B H 0.408349 1.006917 0.614946 0.077 Uiso 0.6667 1 calc R U P B 2
C9 C 0.4460(8) 0.959(2) 0.7238(8) 0.065(3) Uani 0.6667 1 d . U P B 2
H9A H 0.465068 0.989900 0.747554 0.078 Uiso 0.6667 1 calc R U P B 2
H9B H 0.456451 0.898769 0.720139 0.078 Uiso 0.6667 1 calc R U P B 2
C11 C 0.3720(7) 0.9639(19) 0.6581(7) 0.065(3) Uani 0.6667 1 d . U P B 2
H11A H 0.352443 0.935455 0.633791 0.078 Uiso 0.6667 1 calc R U P B 2
H11B H 0.362514 1.023889 0.663395 0.078 Uiso 0.6667 1 calc R U P B 2
C13 C 0.4418(8) 1.007(2) 0.6794(8) 0.065(3) Uani 0.6667 1 d . U P B 2
H13A H 0.435284 1.069143 0.684527 0.078 Uiso 0.6667 1 calc R U P B 2
H13B H 0.467280 1.005761 0.668764 0.078 Uiso 0.6667 1 calc R U P B 2
C15 C 0.4069(7) 0.9514(19) 0.7396(7) 0.064(3) Uani 0.6667 1 d . U P B 2
H15A H 0.410104 0.915600 0.768045 0.076 Uiso 0.6667 1 calc R U P B 2
H15B H 0.397913 1.010928 0.746729 0.076 Uiso 0.6667 1 calc R U P B 2
C22 C 0.4373(11) 0.884(3) 0.7107(13) 0.041(6) Uani 0.3333 1 d . U P C 1
H22A H 0.436050 0.849655 0.681846 0.050 Uiso 0.3333 1 calc R U P C 1
H22B H 0.457362 0.856018 0.734804 0.050 Uiso 0.3333 1 calc R U P C 1
C16 C 0.4488(13) 0.979(3) 0.7032(15) 0.046(7) Uani 0.3333 1 d . U P C 1
H16A H 0.452196 1.010873 0.732887 0.055 Uiso 0.3333 1 calc R U P C 1
H16B H 0.474291 0.979615 0.692606 0.055 Uiso 0.3333 1 calc R U P C 1
C39 C 0.3981(12) 0.882(3) 0.7252(14) 0.047(7) Uani 0.3333 1 d . U P C 1
H39A H 0.400885 0.908675 0.756117 0.056 Uiso 0.3333 1 calc R U P C 1
H39B H 0.390401 0.819231 0.728055 0.056 Uiso 0.3333 1 calc R U P C 1
C35 C 0.3774(12) 1.021(3) 0.6820(14) 0.047(7) Uani 0.3333 1 d . U P C 1
H35A H 0.377073 1.058903 0.709238 0.057 Uiso 0.3333 1 calc R U P C 1
H35B H 0.358388 1.046256 0.655960 0.057 Uiso 0.3333 1 calc R U P C 1
C28 C 0.4196(14) 1.024(3) 0.6696(15) 0.051(7) Uani 0.3333 1 d . U P C 1
H28A H 0.418749 0.997094 0.639010 0.061 Uiso 0.3333 1 calc R U P C 1
H28B H 0.427674 1.086605 0.667672 0.061 Uiso 0.3333 1 calc R U P C 1
C37 C 0.3641(12) 0.930(3) 0.6920(14) 0.038(7) Uani 0.3333 1 d . U P C 1
H37A H 0.356969 0.896227 0.662891 0.045 Uiso 0.3333 1 calc R U P C 1
H37B H 0.340491 0.933554 0.706481 0.045 Uiso 0.3333 1 calc R U P C 1
Zn9A Zn 0.3196(3) 0.6348(6) 0.7158(3) 0.0339(13) Uani 0.508(16) 1 d . U P A 2
I5A I 0.2567(2) 0.7161(4) 0.6829(4) 0.0610(16) Uani 0.508(16) 1 d . U P A 2
I6A I 0.3615(3) 0.6688(4) 0.7939(3) 0.0587(15) Uani 0.508(16) 1 d . U P A 2
C1A C 0.4902(18) 0.499(3) 0.746(3) 0.072(11) Uani 0.282(11) 1 d D U P D -1
H1AA H 0.498786 0.444515 0.762636 0.087 Uiso 0.282(11) 1 calc R U P D -1
H1AB H 0.467479 0.485203 0.721043 0.087 Uiso 0.282(11) 1 calc R U P D -1
C1B C 0.522(2) 0.535(3) 0.725(2) 0.066(11) Uani 0.282(11) 1 d D U P D -1
H1BA H 0.547165 0.525604 0.747348 0.080 Uiso 0.282(11) 1 calc R U P D -1
H1BB H 0.523910 0.499575 0.697366 0.080 Uiso 0.282(11) 1 calc R U P D -1
C1C C 0.520(2) 0.628(3) 0.712(2) 0.063(11) Uani 0.282(11) 1 d D U P D -1
H1CA H 0.498292 0.634219 0.685143 0.075 Uiso 0.282(11) 1 calc R U P D -1
H1CB H 0.544565 0.644272 0.702371 0.075 Uiso 0.282(11) 1 calc R U P D -1
C1D C 0.5127(18) 0.690(3) 0.748(2) 0.068(11) Uani 0.282(11) 1 d D U P D -1
H1DA H 0.506554 0.748964 0.733858 0.082 Uiso 0.282(11) 1 calc R U P D -1
H1DB H 0.536297 0.694636 0.772092 0.082 Uiso 0.282(11) 1 calc R U P D -1
C1E C 0.475(2) 0.652(3) 0.769(2) 0.075(12) Uani 0.282(11) 1 d D U P D -1
H1EA H 0.473065 0.687019 0.796420 0.090 Uiso 0.282(11) 1 calc R U P D -1
H1EB H 0.450989 0.661765 0.745725 0.090 Uiso 0.282(11) 1 calc R U P D -1
C1F C 0.477(2) 0.570(4) 0.780(2) 0.076(12) Uani 0.282(11) 1 d D U P D -1
H1FA H 0.451098 0.551958 0.785532 0.092 Uiso 0.282(11) 1 calc R U P D -1
H1FB H 0.495856 0.564453 0.809558 0.092 Uiso 0.282(11) 1 calc R U P D -1
C26A C 0.4262(7) 0.6229(16) 0.6537(8) 0.026(3) Uani 0.492(16) 1 d . U P A 1
H26A H 0.450297 0.591371 0.657061 0.031 Uiso 0.492(16) 1 calc R U P A 1
C27A C 0.3996(7) 0.6071(15) 0.6841(8) 0.026(3) Uani 0.492(16) 1 d . U P A 1
H27A H 0.406685 0.566864 0.708913 0.032 Uiso 0.492(16) 1 calc R U P A 1
N22A N 0.3649(6) 0.6473(12) 0.6787(6) 0.0209(13) Uani 0.492(16) 1 d . U P A 1
C25A C 0.4168(9) 0.683(2) 0.6204(9) 0.017(4) Uani 0.492(16) 1 d . U P A 1

loop_
_atom_site_aniso_label
_atom_site_aniso_U_11
_atom_site_aniso_U_22
_atom_site_aniso_U_33
_atom_site_aniso_U_23
_atom_site_aniso_U_13
_atom_site_aniso_U_12
I1 0.0369(4) 0.0190(3) 0.0297(3) -0.0019(2) 0.0018(2) 0.0049(3)
I2 0.0357(4) 0.0363(4) 0.0262(3) -0.0010(3) 0.0047(2) -0.0088(3)
I3 0.0370(4) 0.0208(3) 0.0475(4) 0.0011(3) -0.0091(3) -0.0018(3)
I4 0.0344(4) 0.0533(5) 0.0317(3) -0.0108(3) 0.0073(3) -0.0035(3)
I5 0.0403(19) 0.0374(13) 0.069(2) 0.0229(13) 0.0310(13) 0.0179(13)
I6 0.0616(19) 0.0306(14) 0.0362(14) -0.0069(11) 0.0067(11) -0.0094(11)
Zn7 0.0274(7) 0.0191(7) 0.0210(6) -0.0013(5) -0.0025(5) 0.0004(5)
Zn8 0.0203(7) 0.0234(7) 0.0280(6) -0.0039(5) -0.0035(5) 0.0036(5)
Zn9 0.032(3) 0.021(2) 0.034(3) 0.005(2) 0.0127(16) 0.0032(19)
N15 0.026(4) 0.018(4) 0.027(4) 0.005(3) 0.001(3) 0.003(3)
N28 0.028(4) 0.016(4) 0.027(4) 0.002(3) 0.001(3) -0.002(3)
N39 0.026(4) 0.010(4) 0.025(3) 0.004(3) -0.006(3) -0.004(3)
N13 0.027(4) 0.025(5) 0.029(4) 0.002(3) 0.008(3) 0.001(3)
N46 0.026(4) 0.015(4) 0.025(4) 0.001(3) -0.004(3) 0.000(3)
N16 0.021(4) 0.015(4) 0.023(3) -0.003(3) -0.001(3) 0.004(3)
N37 0.015(4) 0.016(4) 0.030(4) 0.002(3) 0.000(3) 0.000(3)
N40 0.034(5) 0.022(5) 0.024(4) -0.004(3) -0.009(3) 0.001(3)
N11 0.023(4) 0.021(4) 0.020(3) 0.001(3) 0.002(3) 0.000(3)
N35 0.025(4) 0.021(4) 0.024(4) -0.001(3) -0.005(3) -0.003(3)
C10 0.024(5) 0.016(5) 0.024(4) -0.001(3) 0.000(3) 0.000(3)
C19 0.015(4) 0.015(5) 0.022(4) -0.002(3) -0.001(3) -0.001(3)
C17 0.032(5) 0.020(5) 0.027(4) 0.002(4) 0.008(4) 0.005(4)
C20 0.022(5) 0.030(6) 0.021(4) 0.000(4) 0.001(3) 0.003(4)
N22 0.023(2) 0.015(2) 0.024(2) 0.002(2) 0.003(2) -0.005(2)
C30 0.014(4) 0.024(5) 0.024(4) 0.003(4) -0.004(3) -0.001(3)
C21 0.029(5) 0.024(6) 0.022(4) -0.006(4) 0.005(3) -0.009(4)
C12 0.026(5) 0.012(5) 0.023(4) -0.001(3) -0.001(3) 0.000(3)
C18 0.031(5) 0.020(5) 0.030(5) 0.003(4) 0.008(4) 0.003(4)
C49 0.023(4) 0.016(5) 0.021(4) 0.001(3) 0.001(3) -0.001(3)
N52 0.049(6) 0.018(5) 0.046(5) 0.001(4) 0.020(4) 0.002(4)
C55 0.021(4) 0.021(5) 0.031(4) -0.003(4) 0.005(3) 0.003(3)
C31 0.029(5) 0.017(5) 0.021(4) 0.002(4) 0.001(3) 0.005(4)
C43 0.023(5) 0.019(5) 0.022(4) 0.000(4) -0.001(3) 0.003(3)
C25 0.018(7) 0.015(4) 0.015(7) 0.001(5) -0.005(6) 0.000(5)
C48 0.031(5) 0.017(5) 0.024(4) 0.003(4) -0.003(4) 0.002(4)
C14 0.032(5) 0.021(5) 0.027(4) -0.002(4) 0.002(4) 0.000(4)
C41 0.024(5) 0.025(6) 0.030(4) 0.002(4) -0.005(4) 0.002(4)
C32 0.035(6) 0.037(6) 0.023(4) 0.004(4) 0.009(4) 0.016(5)
C47 0.038(6) 0.017(5) 0.027(4) 0.003(4) -0.010(4) 0.002(4)
C29 0.023(5) 0.022(5) 0.028(4) -0.001(4) -0.001(3) 0.003(4)
C38 0.020(4) 0.021(5) 0.023(4) -0.002(4) 0.001(3) -0.002(3)
C34 0.025(5) 0.014(5) 0.021(4) 0.001(3) 0.000(3) 0.003(3)
C45 0.034(6) 0.023(6) 0.042(6) -0.005(5) -0.013(5) 0.004(4)
C24 0.043(5) 0.017(4) 0.042(4) -0.003(3) 0.015(3) 0.000(3)
C44 0.030(5) 0.029(6) 0.029(5) 0.001(4) -0.017(4) -0.001(4)
C56 0.028(5) 0.024(6) 0.040(5) 0.007(4) 0.001(4) -0.002(4)
C42 0.036(6) 0.020(5) 0.024(4) 0.001(4) -0.007(4) -0.002(4)
C53 0.052(8) 0.032(7) 0.044(6) -0.001(5) 0.000(5) -0.014(6)
C57 0.043(7) 0.025(6) 0.043(6) 0.015(5) 0.006(5) 0.004(5)
C33 0.027(5) 0.046(7) 0.028(5) 0.002(5) 0.001(4) 0.011(5)
C36 0.023(5) 0.022(5) 0.020(4) 0.002(3) -0.001(3) 0.000(3)
C54 0.048(7) 0.017(6) 0.039(6) 0.000(4) -0.002(5) -0.010(4)
C23 0.044(5) 0.016(4) 0.042(4) -0.004(3) 0.015(3) 0.000(3)
C50 0.034(6) 0.018(5) 0.035(5) 0.001(4) -0.010(4) -0.003(4)
C51 0.047(7) 0.018(5) 0.030(5) 0.001(4) -0.012(4) 0.000(4)
C59 0.053(8) 0.057(9) 0.044(7) -0.008(6) 0.005(6) -0.006(7)
C58 0.043(7) 0.050(8) 0.043(6) 0.006(6) 0.005(5) -0.015(6)
C64 0.042(7) 0.083(9) 0.045(6) -0.001(6) 0.001(5) 0.010(7)
C63 0.046(7) 0.080(9) 0.035(5) 0.003(6) 0.009(5) -0.001(6)
C27 0.022(5) 0.025(4) 0.029(5) 0.002(4) 0.002(4) 0.002(4)
C60 0.041(8) 0.072(11) 0.044(7) 0.002(7) 0.003(6) -0.015(7)
C26 0.022(5) 0.025(4) 0.029(5) 0.002(4) 0.002(4) 0.002(4)
C65 0.050(7) 0.102(10) 0.037(6) -0.004(7) 0.008(5) 0.010(7)
C62 0.050(7) 0.072(9) 0.060(7) 0.006(7) 0.016(6) -0.003(7)
C66 0.040(7) 0.093(10) 0.043(6) 0.016(7) 0.008(5) -0.007(7)
C61 0.046(7) 0.079(10) 0.072(8) 0.001(7) 0.016(6) -0.021(7)
C76 0.057(9) 0.081(10) 0.104(11) -0.004(9) 0.012(8) -0.001(8)
C77 0.047(8) 0.075(10) 0.105(11) -0.006(9) 0.008(8) 0.002(8)
C74 0.072(10) 0.082(11) 0.137(13) 0.015(11) 0.000(10) -0.016(9)
C78 0.062(10) 0.089(11) 0.135(13) 0.030(10) 0.002(10) 0.002(9)
C75 0.060(9) 0.081(11) 0.112(12) 0.007(10) 0.009(9) 0.008(8)
C73 0.066(10) 0.093(11) 0.148(13) 0.040(11) 0.009(10) -0.030(9)
C1 0.050(6) 0.092(8) 0.046(5) 0.000(6) 0.002(5) 0.010(6)
C2 0.056(6) 0.099(8) 0.043(5) -0.001(6) 0.001(5) 0.019(6)
C3 0.063(7) 0.104(8) 0.055(6) -0.010(6) 0.004(6) 0.012(7)
C5 0.063(7) 0.116(9) 0.054(6) -0.015(7) 0.003(6) 0.010(7)
C6 0.068(7) 0.126(9) 0.050(6) -0.011(7) 0.002(6) 0.025(7)
C7 0.070(7) 0.116(9) 0.047(6) -0.007(6) 0.002(6) 0.031(7)
C4 0.062(8) 0.089(9) 0.040(6) -0.006(6) 0.009(5) -0.004(7)
C8 0.065(7) 0.088(9) 0.039(6) -0.006(6) 0.010(5) -0.003(7)
C9 0.062(7) 0.091(9) 0.041(6) -0.003(6) 0.008(6) 0.000(7)
C11 0.064(7) 0.089(9) 0.041(6) -0.006(6) 0.008(5) -0.004(7)
C13 0.063(7) 0.090(9) 0.042(6) -0.004(6) 0.010(6) -0.001(7)
C15 0.061(7) 0.090(9) 0.039(6) -0.003(6) 0.008(5) -0.001(7)
C22 0.038(14) 0.047(15) 0.042(13) 0.000(12) 0.013(11) 0.014(12)
C16 0.050(15) 0.045(16) 0.043(14) 0.003(13) 0.009(13) 0.017(13)
C39 0.044(14) 0.048(15) 0.043(13) 0.003(12) -0.004(12) -0.001(13)
C35 0.050(15) 0.043(15) 0.052(14) -0.006(13) 0.017(12) 0.010(13)
C28 0.058(16) 0.048(16) 0.047(14) 0.008(13) 0.010(13) 0.009(14)
C37 0.041(15) 0.033(15) 0.039(14) -0.002(12) 0.007(12) -0.004(12)
Zn9A 0.050(4) 0.011(2) 0.049(4) 0.004(3) 0.029(2) 0.003(2)
I5A 0.056(3) 0.0301(14) 0.113(4) 0.036(2) 0.057(2) 0.0229(16)
I6A 0.103(4) 0.034(2) 0.048(2) -0.0207(16) 0.036(2) -0.030(2)
C1A 0.08(2) 0.05(2) 0.09(2) 0.013(18) 0.02(2) -0.013(16)
C1B 0.08(2) 0.04(2) 0.08(2) 0.015(17) 0.016(18) -0.014(16)
C1C 0.07(2) 0.03(2) 0.08(2) 0.008(16) 0.010(19) -0.012(16)
C1D 0.08(2) 0.04(2) 0.08(2) 0.003(17) 0.01(2) -0.012(16)
C1E 0.09(2) 0.05(2) 0.09(2) -0.003(18) 0.01(2) -0.011(18)
C1F 0.09(2) 0.05(2) 0.09(2) 0.005(18) 0.014(19) -0.009(18)
C26A 0.022(5) 0.025(4) 0.029(5) 0.003(4) 0.002(4) 0.001(4)
C27A 0.023(5) 0.025(4) 0.030(5) 0.002(4) 0.002(4) 0.003(4)
N22A 0.023(2) 0.015(2) 0.024(2) 0.002(2) 0.003(2) -0.005(2)
C25A 0.018(7) 0.015(4) 0.015(7) 0.001(5) -0.005(6) 0.001(5)

loop_
_atom_type_symbol
_atom_type_description
_atom_type_scat_dispersion_real
_atom_type_scat_dispersion_imag
_atom_type_scat_source
C C 0.0137 0.0072 'International Tables Vol C Tables 4.2.6.8 and 6.1.1.4'
H H 0.0000 0.0000 'International Tables Vol C Tables 4.2.6.8 and 6.1.1.4'
I I -0.3308 5.7828 'International Tables Vol C Tables 4.2.6.8 and 6.1.1.4'
N N 0.0239 0.0145 'International Tables Vol C Tables 4.2.6.8 and 6.1.1.4'
Zn Zn -2.2729 0.5647 'International Tables Vol C Tables 4.2.6.8 and 6.1.1.4'

loop_
_exptl_crystal_face_index_h
_exptl_crystal_face_index_k
_exptl_crystal_face_index_l
_exptl_crystal_face_perp_dist
-1 2 1 0.0538
-2 0 -1 0.0746
2 0 1 0.0746
2 1 2 0.0852
-1 0 0 0.0651
1 0 0 0.0844
1 1 0 0.0760
-2 -1 0 0.0575
1 -11 -2 0.0485
25 -2 -2 0.0850
2 2 -1 0.0724
-1 2 0 0.0640
-2 -2 1 0.0393
2 0 -1 0.0737
11 9 -8 0.0713
-1 -2 1 0.0363
14 -9 -5 0.0671
-21 -4 11 0.0352
2 1 -2 0.0671
-2 -1 2 0.0214
-21 1 15 0.0275
21 0 -15 0.0657
-11 10 3 0.0625
1 0 -1 0.0548
-3 -10 10 0.0398
1 1 -2 0.0638
1 0 -2 0.0587
7 4 -19 0.0627
-1 0 2 0.0388
0 0 -1 0.0618
5 -5 -19 0.0613
-1 1 -2 0.0793
-1 -1 -1 0.0632
2 0 20 0.0440
1 -1 -1 0.0562

loop_
_geom_angle_atom_site_label_1
_geom_angle_atom_site_label_2
_geom_angle_atom_site_label_3
_geom_angle
_geom_angle_site_symmetry_1
_geom_angle_site_symmetry_3
_geom_angle_publ_flag
I2 Zn7 I1 127.74(6) . . ?
N46 Zn7 I1 106.4(2) 6_565 . ?
N46 Zn7 I2 105.6(2) 6_565 . ?
N16 Zn7 I1 108.0(2) . . ?
N16 Zn7 I2 107.6(2) . . ?
N16 Zn7 N46 97.3(3) . 6_565 ?
I4 Zn8 I3 129.41(6) . . ?
N28 Zn8 I3 106.3(2) 3_445 . ?
N28 Zn8 I4 106.8(2) 3_445 . ?
N40 Zn8 I3 106.1(2) . . ?
N40 Zn8 I4 104.8(3) . . ?
N40 Zn8 N28 99.8(3) . 3_445 ?
I5 Zn9 I6 122.9(3) . . ?
N52 Zn9 I5 107.1(5) . . ?
N52 Zn9 I6 110.4(5) . . ?
N22A Zn9 I5 106.1(6) . . ?
N22A Zn9 I6 105.5(6) . . ?
N22A Zn9 N52 102.8(7) . . ?
C14 N15 C10 115.1(9) . . ?
C29 N28 Zn8 121.9(7) . 3 ?
C29 N28 C33 119.1(9) . . ?
C33 N28 Zn8 118.9(7) . 3 ?
C34 N39 C38 113.9(8) . . ?
C12 N13 C14 113.9(9) . . ?
C47 N46 Zn7 119.2(6) . 6_566 ?
C51 N46 Zn7 122.5(7) . 6_566 ?
C51 N46 C47 117.6(8) . . ?
C17 N16 Zn7 118.6(6) . . ?
C17 N16 C21 117.8(8) . . ?
C21 N16 Zn7 122.5(6) . . ?
C38 N37 C36 115.0(8) . . ?
C41 N40 Zn8 118.3(6) . . ?
C45 N40 Zn8 122.8(7) . . ?
C45 N40 C41 118.7(8) . . ?
C12 N11 C10 113.2(8) . . ?
C34 N35 C36 114.6(8) . . ?
N15 C10 N11 125.5(9) . . ?
N15 C10 C19 116.1(8) . . ?
N11 C10 C19 118.4(8) . . ?
C20 C19 C10 121.4(9) . . ?
C20 C19 C18 118.8(9) . . ?
C18 C19 C10 119.7(8) . . ?
N16 C17 H17 118.7 . . ?
N16 C17 C18 122.6(9) . . ?
C18 C17 H17 118.7 . . ?
C19 C20 H20 120.7 . . ?
C21 C20 C19 118.6(9) . . ?
C21 C20 H20 120.7 . . ?
C23 N22 C27 115.5(17) . . ?
C23 N22 Zn9A 122.6(14) . . ?
C27 N22 Zn9A 120.0(14) . . ?
C31 C30 H30 120.1 . . ?
C31 C30 C29 119.9(8) . . ?
C29 C30 H30 120.1 . . ?
N16 C21 C20 122.9(9) . . ?
N16 C21 H21 118.6 . . ?
C20 C21 H21 118.6 . . ?
N13 C12 N11 127.3(9) . . ?
N13 C12 C31 116.6(8) . . ?
N11 C12 C31 116.2(8) . . ?
C19 C18 H18 120.4 . . ?
C17 C18 C19 119.2(9) . . ?
C17 C18 H18 120.4 . . ?
C48 C49 C38 122.9(8) . . ?
C48 C49 C50 118.4(8) . . ?
C50 C49 C38 118.7(8) . . ?
C53 N52 Zn9 113.7(8) . . ?
C53 N52 Zn9A 124.6(9) . . ?
C57 N52 Zn9 129.2(8) . . ?
C57 N52 C53 117.0(10) . . ?
C57 N52 Zn9A 118.4(8) . . ?
C56 C55 C36 123.0(9) . . ?
C54 C55 C56 117.6(10) . . ?
C54 C55 C36 119.3(9) . . ?
C30 C31 C12 121.5(8) . . ?
C30 C31 C32 117.5(9) . . ?
C32 C31 C12 120.9(8) . . ?
C44 C43 C34 120.2(8) . . ?
C42 C43 C34 120.9(9) . . ?
C42 C43 C44 118.9(9) . . ?
C24 C25 C14 125(3) . . ?
C24 C25 C26 115(3) . . ?
C26 C25 C14 120(2) . . ?
C49 C48 H48 120.4 . . ?
C49 C48 C47 119.3(9) . . ?
C47 C48 H48 120.4 . . ?
N15 C14 N13 125.0(10) . . ?
N15 C14 C25 113.9(15) . . ?
N15 C14 C25A 119.7(16) . . ?
N13 C14 C25 120.7(15) . . ?
N13 C14 C25A 115.1(16) . . ?
N40 C41 H41 119.1 . . ?
N40 C41 C42 121.7(9) . . ?
C42 C41 H41 119.1 . . ?
C31 C32 H32 120.3 . . ?
C33 C32 C31 119.3(9) . . ?
C33 C32 H32 120.3 . . ?
N46 C47 C48 122.0(9) . . ?
N46 C47 H47 119.0 . . ?
C48 C47 H47 119.0 . . ?
N28 C29 C30 121.8(9) . . ?
N28 C29 H29 119.1 . . ?
C30 C29 H29 119.1 . . ?
N39 C38 C49 116.7(8) . . ?
N37 C38 N39 125.5(8) . . ?
N37 C38 C49 117.7(8) . . ?
N39 C34 C43 116.5(8) . . ?
N35 C34 N39 126.0(8) . . ?
N35 C34 C43 117.5(8) . . ?
N40 C45 H45 118.8 . . ?
N40 C45 C44 122.4(10) . . ?
C44 C45 H45 118.8 . . ?
C25 C24 H24 119.8 . . ?
C25 C24 C23 120.3(18) . . ?
C23 C24 H24 119.8 . . ?
C23 C24 C25A 116.5(16) . . ?
C43 C44 C45 118.4(9) . . ?
C43 C44 H44 120.8 . . ?
C45 C44 H44 120.8 . . ?
C55 C56 H56 120.5 . . ?
C57 C56 C55 119.0(10) . . ?
C57 C56 H56 120.5 . . ?
C43 C42 C41 119.8(9) . . ?
C43 C42 H42 120.1 . . ?
C41 C42 H42 120.1 . . ?
N52 C53 H53 118.6 . . ?
N52 C53 C54 122.7(11) . . ?
C54 C53 H53 118.6 . . ?
N52 C57 C56 123.5(10) . . ?
N52 C57 H57 118.3 . . ?
C56 C57 H57 118.3 . . ?
N28 C33 C32 122.2(9) . . ?
N28 C33 H33 118.9 . . ?
C32 C33 H33 118.9 . . ?
N37 C36 C55 116.7(8) . . ?
N35 C36 N37 124.7(9) . . ?
N35 C36 C55 118.5(8) . . ?
C55 C54 H54 119.9 . . ?
C53 C54 C55 120.1(11) . . ?
C53 C54 H54 119.9 . . ?
N22 C23 C24 127.1(14) . . ?
N22 C23 H23 116.5 . . ?
C24 C23 H23 116.5 . . ?
C24 C23 N22A 119.0(12) . . ?
C49 C50 H50 121.0 . . ?
C51 C50 C49 117.9(9) . . ?
C51 C50 H50 121.0 . . ?
N46 C51 C50 124.5(9) . . ?
N46 C51 H51 117.8 . . ?
C50 C51 H51 117.8 . . ?
H59A C59 H59B 108.2 . . ?
C58 C59 H59A 109.7 . . ?
C58 C59 H59B 109.7 . . ?
C60 C59 H59A 109.7 7_556 . ?
C60 C59 H59B 109.7 7_556 . ?
C60 C59 C58 110.0(11) 7_556 . ?
C59 C58 H58A 109.6 . . ?
C59 C58 H58B 109.6 . . ?
C59 C58 C60 110.3(11) . . ?
H58A C58 H58B 108.1 . . ?
C60 C58 H58A 109.6 . . ?
C60 C58 H58B 109.6 . . ?
H64A C64 H64B 108.1 . . ?
C63 C64 H64A 109.6 . . ?
C63 C64 H64B 109.6 . . ?
C63 C64 C65 110.3(12) . . ?
C65 C64 H64A 109.6 . . ?
C65 C64 H64B 109.6 . . ?
C64 C63 H63A 109.1 . . ?
C64 C63 H63B 109.1 . . ?
H63A C63 H63B 107.9 . . ?
C62 C63 C64 112.3(12) . . ?
C62 C63 H63A 109.1 . . ?
C62 C63 H63B 109.1 . . ?
N22 C27 H27 119.9 . . ?
C26 C27 N22 120.2(19) . . ?
C26 C27 H27 119.9 . . ?
C59 C60 C58 110.2(12) 7_556 . ?
C59 C60 H60A 109.6 7_556 . ?
C59 C60 H60B 109.6 7_556 . ?
C58 C60 H60A 109.6 . . ?
C58 C60 H60B 109.6 . . ?
H60A C60 H60B 108.1 . . ?
C25 C26 H26 119.3 . . ?
C27 C26 C25 121(2) . . ?
C27 C26 H26 119.3 . . ?
C64 C65 H65A 109.2 . . ?
C64 C65 H65B 109.2 . . ?
H65A C65 H65B 107.9 . . ?
C66 C65 C64 111.8(14) . . ?
C66 C65 H65A 109.2 . . ?
C66 C65 H65B 109.2 . . ?
C63 C62 H62A 109.4 . . ?
C63 C62 H62B 109.4 . . ?
C63 C62 C61 111.2(14) . . ?
H62A C62 H62B 108.0 . . ?
C61 C62 H62A 109.4 . . ?
C61 C62 H62B 109.4 . . ?
C65 C66 H66A 109.6 . . ?
C65 C66 H66B 109.6 . . ?
C65 C66 C61 110.5(12) . . ?
H66A C66 H66B 108.1 . . ?
C61 C66 H66A 109.6 . . ?
C61 C66 H66B 109.6 . . ?
C62 C61 H61A 109.3 . . ?
C62 C61 H61B 109.3 . . ?
C66 C61 C62 111.5(13) . . ?
C66 C61 H61A 109.3 . . ?
C66 C61 H61B 109.3 . . ?
H61A C61 H61B 108.0 . . ?
H76A C76 H76B 108.0 . . ?
C77 C76 H76A 109.3 . . ?
C77 C76 H76B 109.3 . . ?
C75 C76 H76A 109.3 . . ?
C75 C76 H76B 109.3 . . ?
C75 C76 C77 111.5(17) . . ?
C76 C77 H77A 108.8 . . ?
C76 C77 H77B 108.8 . . ?
H77A C77 H77B 107.7 . . ?
C78 C77 C76 113.6(18) . . ?
C78 C77 H77A 108.8 . . ?
C78 C77 H77B 108.8 . . ?
H74A C74 H74B 108.2 . . ?
C75 C74 H74A 109.8 . . ?
C75 C74 H74B 109.8 . . ?
C73 C74 H74A 109.8 . . ?
C73 C74 H74B 109.8 . . ?
C73 C74 C75 109.5(19) . . ?
C77 C78 H78A 109.8 . . ?
C77 C78 H78B 109.8 . . ?
C77 C78 C73 109.4(17) . . ?
H78A C78 H78B 108.2 . . ?
C73 C78 H78A 109.8 . . ?
C73 C78 H78B 109.8 . . ?
C76 C75 C74 110.5(16) . . ?
C76 C75 H75A 109.6 . . ?
C76 C75 H75B 109.6 . . ?
C74 C75 H75A 109.6 . . ?
C74 C75 H75B 109.6 . . ?
H75A C75 H75B 108.1 . . ?
C74 C73 H73A 109.3 . . ?
C74 C73 H73B 109.3 . . ?
C78 C73 C74 111.6(19) . . ?
C78 C73 H73A 109.3 . . ?
C78 C73 H73B 109.3 . . ?
H73A C73 H73B 108.0 . . ?
H1A C1 H1B 107.9 . . ?
C2 C1 H1A 109.3 . . ?
C2 C1 H1B 109.3 . . ?
C2 C1 C3 111.7(14) . . ?
C3 C1 H1A 109.3 . . ?
C3 C1 H1B 109.3 . . ?
C1 C2 H2A 109.6 . . ?
C1 C2 H2B 109.6 . . ?
C1 C2 C7 110.2(15) . . ?
H2A C2 H2B 108.1 . . ?
C7 C2 H2A 109.6 . . ?
C7 C2 H2B 109.6 . . ?
C1 C3 H3A 109.4 . . ?
C1 C3 H3B 109.4 . . ?
H3A C3 H3B 108.0 . . ?
C5 C3 C1 111.1(15) . . ?
C5 C3 H3A 109.4 . . ?
C5 C3 H3B 109.4 . . ?
C3 C5 H5A 109.6 . . ?
C3 C5 H5B 109.6 . . ?
C3 C5 C6 110.5(16) . . ?
H5A C5 H5B 108.1 . . ?
C6 C5 H5A 109.6 . . ?
C6 C5 H5B 109.6 . . ?
C5 C6 H6A 109.4 . . ?
C5 C6 H6B 109.4 . . ?
H6A C6 H6B 108.0 . . ?
C7 C6 C5 111.0(16) . . ?
C7 C6 H6A 109.4 . . ?
C7 C6 H6B 109.4 . . ?
C2 C7 C6 111.1(14) . . ?
C2 C7 H7A 109.4 . . ?
C2 C7 H7B 109.4 . . ?
C6 C7 H7A 109.4 . . ?
C6 C7 H7B 109.4 . . ?
H7A C7 H7B 108.0 . . ?
H4A C4 H4B 108.2 . . ?
C11 C4 H4A 109.7 . . ?
C11 C4 H4B 109.7 . . ?
C15 C4 H4A 109.7 . . ?
C15 C4 H4B 109.7 . . ?
C15 C4 C11 110(2) . . ?
H8A C8 H8B 108.0 . . ?
C11 C8 H8A 109.3 . . ?
C11 C8 H8B 109.3 . . ?
C13 C8 H8A 109.3 . . ?
C13 C8 H8B 109.3 . . ?
C13 C8 C11 111(2) . . ?
H9A C9 H9B 108.0 . . ?
C13 C9 H9A 109.4 . . ?
C13 C9 H9B 109.4 . . ?
C13 C9 C15 111(2) . . ?
C15 C9 H9A 109.4 . . ?
C15 C9 H9B 109.4 . . ?
C4 C11 H11A 109.8 . . ?
C4 C11 H11B 109.8 . . ?
C8 C11 C4 109(2) . . ?
C8 C11 H11A 109.8 . . ?
C8 C11 H11B 109.8 . . ?
H11A C11 H11B 108.2 . . ?
C8 C13 C9 113(2) . . ?
C8 C13 H13A 108.9 . . ?
C8 C13 H13B 108.9 . . ?
C9 C13 H13A 108.9 . . ?
C9 C13 H13B 108.9 . . ?
H13A C13 H13B 107.7 . . ?
C4 C15 C9 111(2) . . ?
C4 C15 H15A 109.5 . . ?
C4 C15 H15B 109.5 . . ?
C9 C15 H15A 109.5 . . ?
C9 C15 H15B 109.5 . . ?
H15A C15 H15B 108.1 . . ?
H22A C22 H22B 108.2 . . ?
C16 C22 H22A 109.8 . . ?
C16 C22 H22B 109.8 . . ?
C39 C22 H22A 109.8 . . ?
C39 C22 H22B 109.8 . . ?
C39 C22 C16 110(3) . . ?
C22 C16 H16A 109.1 . . ?
C22 C16 H16B 109.1 . . ?
H16A C16 H16B 107.8 . . ?
C28 C16 C22 113(4) . . ?
C28 C16 H16A 109.1 . . ?
C28 C16 H16B 109.1 . . ?
C22 C39 H39A 108.5 . . ?
C22 C39 H39B 108.4 . . ?
C22 C39 C37 115(3) . . ?
H39A C39 H39B 107.5 . . ?
C37 C39 H39A 108.5 . . ?
C37 C39 H39B 108.5 . . ?
H35A C35 H35B 107.7 . . ?
C28 C35 H35A 108.8 . . ?
C28 C35 H35B 108.8 . . ?
C37 C35 H35A 108.8 . . ?
C37 C35 H35B 108.8 . . ?
C37 C35 C28 114(3) . . ?
C16 C28 C35 113(4) . . ?
C16 C28 H28A 109.0 . . ?
C16 C28 H28B 109.0 . . ?
C35 C28 H28A 109.0 . . ?
C35 C28 H28B 109.0 . . ?
H28A C28 H28B 107.8 . . ?
C39 C37 H37A 109.8 . . ?
C39 C37 H37B 109.8 . . ?
C35 C37 C39 109(3) . . ?
C35 C37 H37A 109.8 . . ?
C35 C37 H37B 109.8 . . ?
H37A C37 H37B 108.3 . . ?
N22 Zn9A N52 101.3(7) . . ?
N22 Zn9A I5A 105.3(6) . . ?
N22 Zn9A I6A 108.2(6) . . ?
N52 Zn9A I5A 113.2(5) . . ?
N52 Zn9A I6A 102.9(4) . . ?
I5A Zn9A I6A 123.7(3) . . ?
H1AA C1A H1AB 108.2 . . ?
C1B C1A H1AA 109.7 . . ?
C1B C1A H1AB 109.7 . . ?
C1B C1A C1F 110(3) . . ?
C1F C1A H1AA 109.7 . . ?
C1F C1A H1AB 109.7 . . ?
C1A C1B H1BA 108.1 . . ?
C1A C1B H1BB 108.1 . . ?
H1BA C1B H1BB 107.3 . . ?
C1C C1B C1A 117(5) . . ?
C1C C1B H1BA 108.1 . . ?
C1C C1B H1BB 108.1 . . ?
C1B C1C H1CA 108.1 . . ?
C1B C1C H1CB 108.1 . . ?
C1B C1C C1D 117(5) . . ?
H1CA C1C H1CB 107.3 . . ?
C1D C1C H1CA 108.1 . . ?
C1D C1C H1CB 108.1 . . ?
C1C C1D H1DA 110.3 . . ?
C1C C1D H1DB 110.3 . . ?
C1C C1D C1E 107(3) . . ?
H1DA C1D H1DB 108.6 . . ?
C1E C1D H1DA 110.3 . . ?
C1E C1D H1DB 110.3 . . ?
C1D C1E H1EA 108.5 . . ?
C1D C1E H1EB 108.5 . . ?
H1EA C1E H1EB 107.5 . . ?
C1F C1E C1D 115(5) . . ?
C1F C1E H1EA 108.5 . . ?
C1F C1E H1EB 108.5 . . ?
C1A C1F H1FA 107.4 . . ?
C1A C1F H1FB 107.4 . . ?
C1E C1F C1A 120(5) . . ?
C1E C1F H1FA 107.4 . . ?
C1E C1F H1FB 107.4 . . ?
H1FA C1F H1FB 106.9 . . ?
C27A C26A H26A 120.5 . . ?
C25A C26A H26A 120.5 . . ?
C25A C26A C27A 119(2) . . ?
C26A C27A H27A 119.3 . . ?
N22A C27A C26A 121(2) . . ?
N22A C27A H27A 119.3 . . ?
C23 N22A Zn9 118.1(12) . . ?
C27A N22A Zn9 120.6(15) . . ?
C27A N22A C23 121.2(17) . . ?
C24 C25A C14 113(2) . . ?
C26A C25A C14 124(3) . . ?
C26A C25A C24 123(3) . . ?

loop_
_geom_bond_atom_site_label_1
_geom_bond_atom_site_label_2
_geom_bond_distance
_geom_bond_site_symmetry_2
_geom_bond_publ_flag
I1 Zn7 2.5394(16) . ?
I2 Zn7 2.5282(16) . ?
I3 Zn8 2.5445(16) . ?
I4 Zn8 2.5310(16) . ?
I5 Zn9 2.545(6) . ?
I6 Zn9 2.547(6) . ?
Zn7 N46 2.085(8) 6_565 ?
Zn7 N16 2.076(7) . ?
Zn8 N28 2.087(9) 3_445 ?
Zn8 N40 2.061(8) . ?
Zn9 N52 2.087(15) . ?
Zn9 N22A 2.06(2) . ?
N15 C10 1.335(13) . ?
N15 C14 1.333(13) . ?
N28 C29 1.333(12) . ?
N28 C33 1.337(13) . ?
N39 C38 1.345(11) . ?
N39 C34 1.339(11) . ?
N13 C12 1.327(12) . ?
N13 C14 1.344(13) . ?
N46 C47 1.352(12) . ?
N46 C51 1.319(13) . ?
N16 C17 1.338(12) . ?
N16 C21 1.353(12) . ?
N37 C38 1.321(12) . ?
N37 C36 1.341(11) . ?
N40 C41 1.345(13) . ?
N40 C45 1.333(12) . ?
N11 C10 1.346(12) . ?
N11 C12 1.330(12) . ?
N35 C34 1.323(12) . ?
N35 C36 1.339(11) . ?
C10 C19 1.485(13) . ?
C19 C20 1.384(13) . ?
C19 C18 1.389(13) . ?
C17 H17 0.9500 . ?
C17 C18 1.382(13) . ?
C20 H20 0.9500 . ?
C20 C21 1.382(14) . ?
N22 C23 1.23(2) . ?
N22 C27 1.39(3) . ?
N22 Zn9A 2.04(2) . ?
C30 H30 0.9500 . ?
C30 C31 1.383(13) . ?
C30 C29 1.383(13) . ?
C21 H21 0.9500 . ?
C12 C31 1.482(13) . ?
C18 H18 0.9500 . ?
C49 C48 1.378(13) . ?
C49 C38 1.488(12) . ?
C49 C50 1.402(12) . ?
N52 C53 1.351(15) . ?
N52 C57 1.340(15) . ?
N52 Zn9A 2.078(14) . ?
C55 C56 1.392(14) . ?
C55 C36 1.480(14) . ?
C55 C54 1.379(14) . ?
C31 C32 1.400(12) . ?
C43 C34 1.494(12) . ?
C43 C44 1.389(14) . ?
C43 C42 1.367(12) . ?
C25 C14 1.49(3) . ?
C25 C24 1.29(3) . ?
C25 C26 1.41(4) . ?
C48 H48 0.9500 . ?
C48 C47 1.395(12) . ?
C14 C25A 1.49(3) . ?
C41 H41 0.9500 . ?
C41 C42 1.385(13) . ?
C32 H32 0.9500 . ?
C32 C33 1.375(14) . ?
C47 H47 0.9500 . ?
C29 H29 0.9500 . ?
C45 H45 0.9500 . ?
C45 C44 1.396(13) . ?
C24 H24 0.9500 . ?
C24 C23 1.389(15) . ?
C24 C25A 1.48(3) . ?
C44 H44 0.9500 . ?
C56 H56 0.9500 . ?
C56 C57 1.368(15) . ?
C42 H42 0.9500 . ?
C53 H53 0.9500 . ?
C53 C54 1.360(16) . ?
C57 H57 0.9500 . ?
C33 H33 0.9500 . ?
C54 H54 0.9500 . ?
C23 H23 0.9500 . ?
C23 N22A 1.46(2) . ?
C50 H50 0.9500 . ?
C50 C51 1.379(13) . ?
C51 H51 0.9500 . ?
C59 H59A 0.9900 . ?
C59 H59B 0.9900 . ?
C59 C58 1.527(17) . ?
C59 C60 1.50(2) 7_556 ?
C58 H58A 0.9900 . ?
C58 H58B 0.9900 . ?
C58 C60 1.537(17) . ?
C64 H64A 0.9900 . ?
C64 H64B 0.9900 . ?
C64 C63 1.528(19) . ?
C64 C65 1.53(2) . ?
C63 H63A 0.9900 . ?
C63 H63B 0.9900 . ?
C63 C62 1.50(2) . ?
C27 H27 0.9500 . ?
C27 C26 1.35(3) . ?
C60 H60A 0.9900 . ?
C60 H60B 0.9900 . ?
C26 H26 0.9500 . ?
C65 H65A 0.9900 . ?
C65 H65B 0.9900 . ?
C65 C66 1.48(2) . ?
C62 H62A 0.9900 . ?
C62 H62B 0.9900 . ?
C62 C61 1.55(2) . ?
C66 H66A 0.9900 . ?
C66 H66B 0.9900 . ?
C66 C61 1.52(2) . ?
C61 H61A 0.9900 . ?
C61 H61B 0.9900 . ?
C76 H76A 0.9900 . ?
C76 H76B 0.9900 . ?
C76 C77 1.51(3) . ?
C76 C75 1.49(2) . ?
C77 H77A 0.9900 . ?
C77 H77B 0.9900 . ?
C77 C78 1.50(3) . ?
C74 H74A 0.9900 . ?
C74 H74B 0.9900 . ?
C74 C75 1.57(3) . ?
C74 C73 1.51(3) . ?
C78 H78A 0.9900 . ?
C78 H78B 0.9900 . ?
C78 C73 1.50(3) . ?
C75 H75A 0.9900 . ?
C75 H75B 0.9900 . ?
C73 H73A 0.9900 . ?
C73 H73B 0.9900 . ?
C1 H1A 0.9900 . ?
C1 H1B 0.9900 . ?
C1 C2 1.50(2) . ?
C1 C3 1.53(2) . ?
C2 H2A 0.9900 . ?
C2 H2B 0.9900 . ?
C2 C7 1.52(2) . ?
C3 H3A 0.9900 . ?
C3 H3B 0.9900 . ?
C3 C5 1.48(2) . ?
C5 H5A 0.9900 . ?
C5 H5B 0.9900 . ?
C5 C6 1.55(3) . ?
C6 H6A 0.9900 . ?
C6 H6B 0.9900 . ?
C6 C7 1.53(2) . ?
C7 H7A 0.9900 . ?
C7 H7B 0.9900 . ?
C4 H4A 0.9900 . ?
C4 H4B 0.9900 . ?
C4 C11 1.54(3) . ?
C4 C15 1.50(3) . ?
C8 H8A 0.9900 . ?
C8 H8B 0.9900 . ?
C8 C11 1.50(3) . ?
C8 C13 1.48(3) . ?
C9 H9A 0.9900 . ?
C9 H9B 0.9900 . ?
C9 C13 1.49(3) . ?
C9 C15 1.51(3) . ?
C11 H11A 0.9900 . ?
C11 H11B 0.9900 . ?
C13 H13A 0.9900 . ?
C13 H13B 0.9900 . ?
C15 H15A 0.9900 . ?
C15 H15B 0.9900 . ?
C22 H22A 0.9900 . ?
C22 H22B 0.9900 . ?
C22 C16 1.53(6) . ?
C22 C39 1.50(5) . ?
C16 H16A 0.9900 . ?
C16 H16B 0.9900 . ?
C16 C28 1.45(5) . ?
C39 H39A 0.9900 . ?
C39 H39B 0.9900 . ?
C39 C37 1.57(5) . ?
C35 H35A 0.9900 . ?
C35 H35B 0.9900 . ?
C35 C28 1.57(6) . ?
C35 C37 1.51(6) . ?
C28 H28A 0.9900 . ?
C28 H28B 0.9900 . ?
C37 H37A 0.9900 . ?
C37 H37B 0.9900 . ?
Zn9A I5A 2.534(6) . ?
Zn9A I6A 2.539(6) . ?
C1A H1AA 0.9900 . ?
C1A H1AB 0.9900 . ?
C1A C1B 1.46(8) . ?
C1A C1F 1.59(9) . ?
C1B H1BA 0.9900 . ?
C1B H1BB 0.9900 . ?
C1B C1C 1.46(7) . ?
C1C H1CA 0.9900 . ?
C1C H1CB 0.9900 . ?
C1C C1D 1.46(8) . ?
C1D H1DA 0.9900 . ?
C1D H1DB 0.9900 . ?
C1D C1E 1.64(8) . ?
C1E H1EA 0.9900 . ?
C1E H1EB 0.9900 . ?
C1E C1F 1.29(8) . ?
C1F H1FA 0.9900 . ?
C1F H1FB 0.9900 . ?
C26A H26A 0.9500 . ?
C26A C27A 1.42(3) . ?
C26A C25A 1.33(4) . ?
C27A H27A 0.9500 . ?
C27A N22A 1.33(3) . ?

loop_
_geom_torsion_atom_site_label_1
_geom_torsion_atom_site_label_2
_geom_torsion_atom_site_label_3
_geom_torsion_atom_site_label_4
_geom_torsion
_geom_torsion_site_symmetry_1
_geom_torsion_site_symmetry_2
_geom_torsion_site_symmetry_3
_geom_torsion_site_symmetry_4
_geom_torsion_publ_flag
Zn7 N46 C47 C48 -165.6(8) 6_566 . . . ?
Zn7 N46 C51 C50 165.7(10) 6_566 . . . ?
Zn7 N16 C17 C18 165.7(8) . . . . ?
Zn7 N16 C21 C20 -165.5(7) . . . . ?
Zn8 N28 C29 C30 -175.7(7) 3 . . . ?
Zn8 N28 C33 C32 178.2(9) 3 . . . ?
Zn8 N40 C41 C42 -176.7(8) . . . . ?
Zn8 N40 C45 C44 175.6(9) . . . . ?
Zn9 N52 C53 C54 -177.8(11) . . . . ?
Zn9 N52 C57 C56 177.1(10) . . . . ?
N15 C10 C19 C20 -173.7(8) . . . . ?
N15 C10 C19 C18 3.9(12) . . . . ?
N15 C14 C25A C24 24(3) . . . . ?
N15 C14 C25A C26A -163(2) . . . . ?
N13 C12 C31 C30 149.0(9) . . . . ?
N13 C12 C31 C32 -32.2(14) . . . . ?
N13 C14 C25A C24 -161.0(16) . . . . ?
N13 C14 C25A C26A 13(3) . . . . ?
N16 C17 C18 C19 0.3(15) . . . . ?
N40 C41 C42 C43 1.3(17) . . . . ?
N40 C45 C44 C43 0.6(19) . . . . ?
N11 C10 C19 C20 7.4(13) . . . . ?
N11 C10 C19 C18 -175.0(8) . . . . ?
N11 C12 C31 C30 -31.2(13) . . . . ?
N11 C12 C31 C32 147.5(10) . . . . ?
C10 N15 C14 N13 1.3(14) . . . . ?
C10 N15 C14 C25 -171.1(13) . . . . ?
C10 N15 C14 C25A 176.2(15) . . . . ?
C10 N11 C12 N13 2.9(13) . . . . ?
C10 N11 C12 C31 -176.9(8) . . . . ?
C10 C19 C20 C21 175.0(8) . . . . ?
C10 C19 C18 C17 -175.2(9) . . . . ?
C19 C20 C21 N16 0.2(14) . . . . ?
C17 N16 C21 C20 2.5(13) . . . . ?
C20 C19 C18 C17 2.4(14) . . . . ?
N22 C27 C26 C25 2(3) . . . . ?
C30 C31 C32 C33 2.9(16) . . . . ?
C21 N16 C17 C18 -2.8(14) . . . . ?
C12 N13 C14 N15 -1.6(14) . . . . ?
C12 N13 C14 C25 170.4(14) . . . . ?
C12 N13 C14 C25A -176.7(14) . . . . ?
C12 N11 C10 N15 -3.2(13) . . . . ?
C12 N11 C10 C19 175.6(8) . . . . ?
C12 C31 C32 C33 -175.9(10) . . . . ?
C18 C19 C20 C21 -2.7(13) . . . . ?
C49 C48 C47 N46 -1.4(17) . . . . ?
C49 C50 C51 N46 0.4(19) . . . . ?
N52 C53 C54 C55 1(2) . . . . ?
C55 C56 C57 N52 -0.3(19) . . . . ?
C31 C30 C29 N28 -1.6(15) . . . . ?
C31 C32 C33 N28 -3.1(18) . . . . ?
C25 C24 C23 N22 -3(2) . . . . ?
C48 C49 C38 N39 5.1(14) . . . . ?
C48 C49 C38 N37 -173.7(9) . . . . ?
C48 C49 C50 C51 3.7(16) . . . . ?
C14 N15 C10 N11 1.3(14) . . . . ?
C14 N15 C10 C19 -177.5(8) . . . . ?
C14 N13 C12 N11 -0.7(14) . . . . ?
C14 N13 C12 C31 179.0(8) . . . . ?
C14 C25 C24 C23 -174.9(16) . . . . ?
C14 C25 C26 C27 175(2) . . . . ?
C41 N40 C45 C44 0.1(18) . . . . ?
C47 N46 C51 C50 -4.9(18) . . . . ?
C29 N28 C33 C32 0.9(17) . . . . ?
C29 C30 C31 C12 178.2(9) . . . . ?
C29 C30 C31 C32 -0.6(15) . . . . ?
C38 N39 C34 N35 -2.5(15) . . . . ?
C38 N39 C34 C43 177.6(8) . . . . ?
C38 N37 C36 N35 -6.4(14) . . . . ?
C38 N37 C36 C55 172.3(9) . . . . ?
C38 C49 C48 C47 175.8(10) . . . . ?
C38 C49 C50 C51 -175.3(10) . . . . ?
C34 N39 C38 N37 -0.9(14) . . . . ?
C34 N39 C38 C49 -179.6(8) . . . . ?
C34 N35 C36 N37 3.6(14) . . . . ?
C34 N35 C36 C55 -175.2(9) . . . . ?
C34 C43 C44 C45 178.9(10) . . . . ?
C34 C43 C42 C41 -179.8(9) . . . . ?
C45 N40 C41 C42 -1.0(17) . . . . ?
C24 C25 C14 N15 0(3) . . . . ?
C24 C25 C14 N13 -172.5(18) . . . . ?
C24 C25 C26 C27 0(3) . . . . ?
C24 C23 N22A Zn9 171.7(10) . . . . ?
C24 C23 N22A C27A -3(2) . . . . ?
C44 C43 C34 N39 -11.3(14) . . . . ?
C44 C43 C34 N35 168.8(10) . . . . ?
C44 C43 C42 C41 -0.6(16) . . . . ?
C56 C55 C36 N37 170.6(9) . . . . ?
C56 C55 C36 N35 -10.5(15) . . . . ?
C56 C55 C54 C53 -1.8(18) . . . . ?
C42 C43 C34 N39 167.9(10) . . . . ?
C42 C43 C34 N35 -12.1(14) . . . . ?
C42 C43 C44 C45 -0.3(17) . . . . ?
C53 N52 C57 C56 -0.5(18) . . . . ?
C57 N52 C53 C54 0(2) . . . . ?
C33 N28 C29 C30 1.5(15) . . . . ?
C36 N37 C38 N39 5.0(14) . . . . ?
C36 N37 C38 C49 -176.3(8) . . . . ?
C36 N35 C34 N39 1.2(15) . . . . ?
C36 N35 C34 C43 -178.9(8) . . . . ?
C36 C55 C56 C57 -179.2(10) . . . . ?
C36 C55 C54 C53 178.9(11) . . . . ?
C54 C55 C56 C57 1.5(16) . . . . ?
C54 C55 C36 N37 -10.1(14) . . . . ?
C54 C55 C36 N35 168.8(10) . . . . ?
C23 N22 C27 C26 -5(3) . . . . ?
C23 C24 C25A C14 173.6(15) . . . . ?
C23 C24 C25A C26A 0(3) . . . . ?
C50 C49 C48 C47 -3.1(15) . . . . ?
C50 C49 C38 N39 -176.0(9) . . . . ?
C50 C49 C38 N37 5.2(14) . . . . ?
C51 N46 C47 C48 5.4(17) . . . . ?
C59 C58 C60 C59 -58.3(18) . . . 7_556 ?
C64 C63 C62 C61 -52.6(17) . . . . ?
C64 C65 C66 C61 58.4(16) . . . . ?
C63 C64 C65 C66 -57.2(16) . . . . ?
C63 C62 C61 C66 53.2(18) . . . . ?
C27 N22 C23 C24 5(2) . . . . ?
C60 C59 C58 C60 58.2(18) 7_556 . . . ?
C26 C25 C14 N15 -174.2(18) . . . . ?
C26 C25 C14 N13 13(3) . . . . ?
C26 C25 C24 C23 0(3) . . . . ?
C65 C64 C63 C62 54.2(17) . . . . ?
C65 C66 C61 C62 -55.9(18) . . . . ?
C76 C77 C78 C73 56(2) . . . . ?
C77 C76 C75 C74 53(2) . . . . ?
C77 C78 C73 C74 -58(3) . . . . ?
C75 C76 C77 C78 -55(2) . . . . ?
C75 C74 C73 C78 58(2) . . . . ?
C73 C74 C75 C76 -56(2) . . . . ?
C1 C2 C7 C6 -56(2) . . . . ?
C1 C3 C5 C6 56(2) . . . . ?
C2 C1 C3 C5 -58(2) . . . . ?
C3 C1 C2 C7 57.3(19) . . . . ?
C3 C5 C6 C7 -55(2) . . . . ?
C5 C6 C7 C2 55(2) . . . . ?
C11 C4 C15 C9 -58(3) . . . . ?
C11 C8 C13 C9 55(3) . . . . ?
C13 C8 C11 C4 -56(3) . . . . ?
C13 C9 C15 C4 55(3) . . . . ?
C15 C4 C11 C8 58(3) . . . . ?
C15 C9 C13 C8 -54(3) . . . . ?
C22 C16 C28 C35 55(5) . . . . ?
C22 C39 C37 C35 -50(5) . . . . ?
C16 C22 C39 C37 55(5) . . . . ?
C39 C22 C16 C28 -57(5) . . . . ?
C28 C35 C37 C39 46(5) . . . . ?
C37 C35 C28 C16 -51(5) . . . . ?
Zn9A N22 C23 C24 169.2(10) . . . . ?
Zn9A N22 C27 C26 -169.4(16) . . . . ?
Zn9A N52 C53 C54 178.8(11) . . . . ?
Zn9A N52 C57 C56 -179.2(10) . . . . ?
C1A C1B C1C C1D 51(9) . . . . ?
C1B C1A C1F C1E 41(11) . . . . ?
C1B C1C C1D C1E -49(8) . . . . ?
C1C C1D C1E C1F 48(9) . . . . ?
C1D C1E C1F C1A -45(10) . . . . ?
C1F C1A C1B C1C -40(9) . . . . ?
C26A C27A N22A Zn9 -174.8(17) . . . . ?
C26A C27A N22A C23 0(3) . . . . ?
C27A C26A C25A C14 -176(2) . . . . ?
C27A C26A C25A C24 -3(4) . . . . ?
C25A C24 C23 N22A 3(2) . . . . ?
C25A C26A C27A N22A 3(4) . . . . ?
